data_4037084
loop_
_publ_author_name
'Meng, Lingxing'

_publ_section_title
;
 Total Synthesis of (-)-Carinatine A and (+)-Lycopladine A.
;
_journal_issue 17
_journal_name_full 'The Journal of organic chemistry'
_journal_page_first 7784
_journal_page_last 7789
_journal_paper_doi 10.1021/acs.joc.6b01435
_journal_volume 81
_journal_year 2016
_chemical_absolute_configuration ad
_chemical_formula_moiety 'C19 H31 N O3 Si'
_chemical_formula_sum 'C19 H31 N O3 Si'
_chemical_formula_weight 349.54
_space_group_IT_number 19
_space_group_name_Hall 'P 2ac 2ab'
_space_group_name_H-M_alt 'P 21 21 21'
_symmetry_cell_setting orthorhombic
_symmetry_space_group_name_H-M 'P 21 21 21'
_atom_sites_solution_hydrogens geom
_atom_sites_solution_primary direct
_atom_sites_solution_secondary difmap
_audit_creation_method SHELXL-97
_cell_angle_alpha 90.00
_cell_angle_beta 90.00
_cell_angle_gamma 90.00
_cell_formula_units_Z 8
_cell_length_a 10.137(2)
_cell_length_b 10.176(2)
_cell_length_c 40.850(8)
_cell_measurement_reflns_used 9846
_cell_measurement_temperature 296(2)
_cell_measurement_theta_max 67.16
_cell_measurement_theta_min 4.33
_cell_volume 4213.8(14)
_computing_cell_refinement 'Bruker SAINT'
_computing_data_collection 'Bruker APEX2'
_computing_data_reduction 'Bruker SAINT'
_computing_molecular_graphics 'Bruker SHELXTL'
_computing_publication_material 'Bruker SHELXTL'
_computing_structure_refinement 'SHELXL-97 (Sheldrick, 2008)'
_computing_structure_solution 'SHELXS-97 (Sheldrick, 2008)'
_diffrn_ambient_temperature 296(2)
_diffrn_measured_fraction_theta_full 0.956
_diffrn_measured_fraction_theta_max 0.957
_diffrn_measurement_device_type 'Bruker APEX-II CCD'
_diffrn_measurement_method '\f and \w scans'
_diffrn_radiation_monochromator graphite
_diffrn_radiation_source 'fine-focus sealed tube'
_diffrn_radiation_type CuK\a
_diffrn_radiation_wavelength 1.54178
_diffrn_reflns_av_R_equivalents 0.0307
_diffrn_reflns_av_sigmaI/netI 0.0400
_diffrn_reflns_limit_h_max 11
_diffrn_reflns_limit_h_min -11
_diffrn_reflns_limit_k_max 10
_diffrn_reflns_limit_k_min -11
_diffrn_reflns_limit_l_max 48
_diffrn_reflns_limit_l_min -44
_diffrn_reflns_number 19877
_diffrn_reflns_theta_full 65.99
_diffrn_reflns_theta_max 65.99
_diffrn_reflns_theta_min 4.33
_diffrn_standards_number 0
_exptl_absorpt_coefficient_mu 1.098
_exptl_absorpt_correction_T_max 0.8981
_exptl_absorpt_correction_T_min 0.6617
_exptl_absorpt_correction_type multi-scan
_exptl_absorpt_process_details SADABS
_exptl_crystal_colour colorless
_exptl_crystal_density_diffrn 1.102
_exptl_crystal_density_method 'not measured'
_exptl_crystal_description sheet
_exptl_crystal_F_000 1520
_exptl_crystal_size_max 0.41
_exptl_crystal_size_mid 0.36
_exptl_crystal_size_min 0.10
_refine_diff_density_max 0.152
_refine_diff_density_min -0.233
_refine_diff_density_rms 0.054
_refine_ls_abs_structure_details 'Flack H D (1983), Acta Cryst. A39, 876-881'
_refine_ls_abs_structure_Flack 0.02(2)
_refine_ls_extinction_method none
_refine_ls_goodness_of_fit_ref 1.041
_refine_ls_hydrogen_treatment constr
_refine_ls_matrix_type full
_refine_ls_number_parameters 433
_refine_ls_number_reflns 6947
_refine_ls_number_restraints 0
_refine_ls_restrained_S_all 1.041
_refine_ls_R_factor_all 0.0388
_refine_ls_R_factor_gt 0.0368
_refine_ls_shift/su_max 0.002
_refine_ls_shift/su_mean 0.000
_refine_ls_structure_factor_coef Fsqd
_refine_ls_weighting_details 'calc w=1/[\s^2^(Fo^2^)+(0.0658P)^2^+0.2433P] where P=(Fo^2^+2Fc^2^)/3'
_refine_ls_weighting_scheme calc
_refine_ls_wR_factor_gt 0.1012
_refine_ls_wR_factor_ref 0.1032
_reflns_number_gt 6547
_reflns_number_total 6947
_reflns_threshold_expression >2sigma(I)
_cod_data_source_file jo6b01435_si_002.cif
_cod_data_source_block 279
_cod_original_cell_volume 4213.9(14)
_cod_database_code 4037084

loop_
_symmetry_equiv_pos_as_xyz
'x, y, z'
'-x+1/2, -y, z+1/2'
'-x, y+1/2, -z+1/2'
'x+1/2, -y+1/2, -z'

loop_
_atom_site_label
_atom_site_type_symbol
_atom_site_fract_x
_atom_site_fract_y
_atom_site_fract_z
_atom_site_U_iso_or_equiv
_atom_site_adp_type
_atom_site_occupancy
_atom_site_symmetry_multiplicity
_atom_site_calc_flag
_atom_site_refinement_flags
Si1 Si 0.86654(6) 0.38697(6) 0.227642(14) 0.06184(16) Uani 1 1 d .
Si2 Si 0.39495(6) 0.61648(6) 0.023906(14) 0.06221(16) Uani 1 1 d .
O1 O 0.77021(14) 0.46653(14) 0.25345(3) 0.0566(3) Uani 1 1 d .
O2 O 0.49080(14) 0.52857(14) 0.28623(3) 0.0561(3) Uani 1 1 d .
H2A H 0.5087 0.5771 0.2708 0.084 Uiso 1 1 calc R
O3 O 0.53208(13) 0.34421(13) 0.25506(3) 0.0522(3) Uani 1 1 d .
O4 O 0.47388(13) 0.52351(14) -0.00274(3) 0.0556(3) Uani 1 1 d .
O5 O 0.35618(13) 0.28362(14) -0.00509(3) 0.0528(3) Uani 1 1 d .
O6 O 0.53841(13) 0.25111(15) -0.03783(3) 0.0578(3) Uani 1 1 d .
H6A H 0.5861 0.2645 -0.0220 0.087 Uiso 1 1 calc R
N1 N 0.49006(17) 0.21679(17) 0.26363(4) 0.0547(4) Uani 1 1 d .
N2 N 0.22781(15) 0.23904(17) -0.01283(3) 0.0512(4) Uani 1 1 d .
C1 C 0.71874(19) 0.43923(18) 0.28496(4) 0.0477(4) Uani 1 1 d .
C2 C 0.56726(18) 0.41716(17) 0.28453(4) 0.0443(4) Uani 1 1 d .
C3 C 0.53831(19) 0.32019(18) 0.31306(4) 0.0459(4) Uani 1 1 d .
C4 C 0.49197(19) 0.20308(19) 0.29449(4) 0.0502(4) Uani 1 1 d .
C5 C 0.4823(3) 0.0723(2) 0.31051(5) 0.0651(5) Uani 1 1 d .
H5A H 0.4513 0.0069 0.2950 0.078 Uiso 1 1 calc R
H5B H 0.4212 0.0757 0.3288 0.078 Uiso 1 1 calc R
C6 C 0.6206(3) 0.0376(2) 0.32249(6) 0.0736(6) Uani 1 1 d .
H6B H 0.6777 0.0274 0.3033 0.088 Uiso 1 1 calc R
C7 C 0.6768(3) 0.1480(2) 0.34368(5) 0.0696(6) Uani 1 1 d .
H7A H 0.7678 0.1268 0.3488 0.083 Uiso 1 1 calc R
H7B H 0.6284 0.1499 0.3642 0.083 Uiso 1 1 calc R
C8 C 0.6729(2) 0.28570(19) 0.32858(4) 0.0534(4) Uani 1 1 d .
H8A H 0.6901 0.3494 0.3461 0.064 Uiso 1 1 calc R
C9 C 0.76997(19) 0.31271(19) 0.30086(5) 0.0540(4) Uani 1 1 d .
H9A H 0.7706 0.2409 0.2852 0.065 Uiso 1 1 calc R
H9B H 0.8586 0.3249 0.3093 0.065 Uiso 1 1 calc R
C10 C 0.7470(2) 0.5623(2) 0.30599(5) 0.0578(5) Uani 1 1 d .
H10A H 0.7206 0.6396 0.2937 0.069 Uiso 1 1 calc R
H10B H 0.6929 0.5583 0.3255 0.069 Uiso 1 1 calc R
C11 C 0.8868(2) 0.5777(2) 0.31593(5) 0.0675(6) Uani 1 1 d .
H11A H 0.9511 0.5661 0.3000 0.081 Uiso 1 1 calc R
C12 C 0.9259(3) 0.6062(3) 0.34553(6) 0.0896(8) Uani 1 1 d .
H12A H 0.8642 0.6184 0.3621 0.107 Uiso 1 1 calc R
H12B H 1.0155 0.6144 0.3500 0.107 Uiso 1 1 calc R
C13 C 0.4380(2) 0.3703(2) 0.33861(4) 0.0574(5) Uani 1 1 d .
H13A H 0.4427 0.3137 0.3577 0.069 Uiso 1 1 calc R
H13B H 0.4645 0.4577 0.3454 0.069 Uiso 1 1 calc R
C14 C 0.2984(2) 0.3760(3) 0.32750(6) 0.0713(6) Uani 1 1 d .
H14A H 0.2815 0.4176 0.3077 0.086 Uiso 1 1 calc R
C15 C 0.1988(3) 0.3277(3) 0.34311(8) 0.0911(8) Uani 1 1 d .
H15A H 0.2115 0.2853 0.3630 0.109 Uiso 1 1 calc R
H15B H 0.1144 0.3355 0.3344 0.109 Uiso 1 1 calc R
C16 C 0.6198(5) -0.0930(3) 0.34126(9) 0.1147(11) Uani 1 1 d .
H16A H 0.5825 -0.1605 0.3277 0.172 Uiso 1 1 calc R
H16B H 0.5679 -0.0838 0.3608 0.172 Uiso 1 1 calc R
H16C H 0.7086 -0.1164 0.3470 0.172 Uiso 1 1 calc R
C17 C 1.0281(3) 0.3456(4) 0.24635(8) 0.1002(10) Uani 1 1 d .
H17A H 1.0153 0.2825 0.2635 0.150 Uiso 1 1 calc R
H17B H 1.0673 0.4237 0.2552 0.150 Uiso 1 1 calc R
H17C H 1.0853 0.3091 0.2300 0.150 Uiso 1 1 calc R
C18 C 0.8976(4) 0.5087(4) 0.19453(7) 0.1108(12) Uani 1 1 d .
H18A H 0.8155 0.5321 0.1844 0.166 Uiso 1 1 calc R
H18B H 0.9554 0.4709 0.1785 0.166 Uiso 1 1 calc R
H18C H 0.9378 0.5858 0.2037 0.166 Uiso 1 1 calc R
C19 C 0.7850(3) 0.2393(4) 0.21078(10) 0.1192(14) Uani 1 1 d .
H19A H 0.7694 0.1774 0.2281 0.179 Uiso 1 1 calc R
H19B H 0.8408 0.2001 0.1945 0.179 Uiso 1 1 calc R
H19C H 0.7025 0.2639 0.2010 0.179 Uiso 1 1 calc R
C20 C 0.44296(17) 0.4755(2) -0.03449(4) 0.0481(4) Uani 1 1 d .
C21 C 0.42431(17) 0.32373(19) -0.03476(4) 0.0460(4) Uani 1 1 d .
C22 C 0.32517(17) 0.29519(18) -0.06274(4) 0.0458(4) Uani 1 1 d .
C23 C 0.21003(18) 0.24352(19) -0.04378(4) 0.0477(4) Uani 1 1 d .
C24 C 0.07738(19) 0.2325(2) -0.05877(5) 0.0570(5) Uani 1 1 d .
H24A H 0.0150 0.1961 -0.0432 0.068 Uiso 1 1 calc R
H24B H 0.0803 0.1756 -0.0778 0.068 Uiso 1 1 calc R
C25 C 0.03674(19) 0.3708(2) -0.06857(5) 0.0611(5) Uani 1 1 d .
H25A H 0.0300 0.4237 -0.0486 0.073 Uiso 1 1 calc R
C26 C 0.1428(2) 0.4331(2) -0.09049(5) 0.0610(5) Uani 1 1 d .
H26A H 0.1186 0.5239 -0.0945 0.073 Uiso 1 1 calc R
H26B H 0.1425 0.3880 -0.1114 0.073 Uiso 1 1 calc R
C27 C 0.28427(18) 0.4303(2) -0.07675(4) 0.0512(4) Uani 1 1 d .
H27A H 0.3448 0.4518 -0.0947 0.061 Uiso 1 1 calc R
C28 C 0.31199(19) 0.5244(2) -0.04871(5) 0.0524(4) Uani 1 1 d .
H28A H 0.2424 0.5207 -0.0324 0.063 Uiso 1 1 calc R
H28B H 0.3200 0.6140 -0.0566 0.063 Uiso 1 1 calc R
C29 C 0.56167(19) 0.5101(2) -0.05653(5) 0.0576(5) Uani 1 1 d .
H29A H 0.6422 0.4858 -0.0452 0.069 Uiso 1 1 calc R
H29B H 0.5566 0.4580 -0.0764 0.069 Uiso 1 1 calc R
C30 C 0.5694(2) 0.6509(2) -0.06564(5) 0.0674(6) Uani 1 1 d .
H30A H 0.5669 0.7117 -0.0487 0.081 Uiso 1 1 calc R
C31 C 0.5795(3) 0.6973(3) -0.09540(7) 0.0842(7) Uani 1 1 d .
H31A H 0.5823 0.6400 -0.1131 0.101 Uiso 1 1 calc R
H31B H 0.5837 0.7875 -0.0988 0.101 Uiso 1 1 calc R
C32 C 0.3735(2) 0.1992(2) -0.08953(4) 0.0574(5) Uani 1 1 d .
H32A H 0.3153 0.2067 -0.1083 0.069 Uiso 1 1 calc R
H32B H 0.4608 0.2263 -0.0965 0.069 Uiso 1 1 calc R
C33 C 0.3793(3) 0.0597(2) -0.07952(6) 0.0734(6) Uani 1 1 d .
H33A H 0.4289 0.0391 -0.0611 0.088 Uiso 1 1 calc R
C34 C 0.3203(4) -0.0365(3) -0.09460(8) 0.1019(9) Uani 1 1 d .
H34A H 0.2698 -0.0197 -0.1131 0.122 Uiso 1 1 calc R
H34B H 0.3286 -0.1220 -0.0868 0.122 Uiso 1 1 calc R
C35 C -0.0979(2) 0.3725(3) -0.08547(7) 0.0884(8) Uani 1 1 d .
H35A H -0.1627 0.3337 -0.0713 0.133 Uiso 1 1 calc R
H35B H -0.0932 0.3233 -0.1055 0.133 Uiso 1 1 calc R
H35C H -0.1225 0.4616 -0.0902 0.133 Uiso 1 1 calc R
C36 C 0.5191(4) 0.6473(4) 0.05655(7) 0.1029(10) Uani 1 1 d .
H36A H 0.5447 0.5653 0.0663 0.154 Uiso 1 1 calc R
H36B H 0.4815 0.7033 0.0730 0.154 Uiso 1 1 calc R
H36C H 0.5951 0.6892 0.0472 0.154 Uiso 1 1 calc R
C37 C 0.3487(4) 0.7780(3) 0.00625(8) 0.0986(9) Uani 1 1 d .
H37A H 0.2843 0.7653 -0.0107 0.148 Uiso 1 1 calc R
H37B H 0.4256 0.8193 -0.0028 0.148 Uiso 1 1 calc R
H37C H 0.3123 0.8328 0.0231 0.148 Uiso 1 1 calc R
C38 C 0.2495(3) 0.5323(3) 0.04120(8) 0.1036(10) Uani 1 1 d .
H38A H 0.1859 0.5172 0.0242 0.155 Uiso 1 1 calc R
H38B H 0.2109 0.5862 0.0579 0.155 Uiso 1 1 calc R
H38C H 0.2760 0.4497 0.0505 0.155 Uiso 1 1 calc R

loop_
_atom_site_aniso_label
_atom_site_aniso_U_11
_atom_site_aniso_U_22
_atom_site_aniso_U_33
_atom_site_aniso_U_23
_atom_site_aniso_U_13
_atom_site_aniso_U_12
Si1 0.0550(3) 0.0663(4) 0.0642(3) -0.0102(3) 0.0096(2) 0.0019(3)
Si2 0.0673(3) 0.0560(4) 0.0634(3) -0.0105(2) 0.0129(3) 0.0020(3)
O1 0.0605(7) 0.0544(8) 0.0551(7) 0.0036(6) 0.0099(6) 0.0030(6)
O2 0.0638(8) 0.0470(8) 0.0573(7) 0.0089(5) 0.0099(6) 0.0142(6)
O3 0.0652(8) 0.0512(8) 0.0402(6) 0.0003(5) -0.0021(5) -0.0065(6)
O4 0.0522(7) 0.0605(9) 0.0540(7) -0.0104(6) 0.0009(5) 0.0045(6)
O5 0.0536(7) 0.0634(9) 0.0415(6) 0.0070(5) -0.0028(5) -0.0025(6)
O6 0.0514(7) 0.0643(9) 0.0578(7) -0.0086(6) -0.0068(6) 0.0165(6)
N1 0.0631(9) 0.0524(10) 0.0485(8) -0.0067(6) 0.0003(7) -0.0082(7)
N2 0.0506(8) 0.0571(10) 0.0460(8) 0.0063(7) 0.0014(6) -0.0032(7)
C1 0.0553(10) 0.0406(10) 0.0472(9) -0.0010(7) 0.0027(7) 0.0018(7)
C2 0.0539(9) 0.0387(10) 0.0403(8) -0.0022(6) 0.0009(7) 0.0062(7)
C3 0.0595(10) 0.0390(10) 0.0390(8) -0.0019(6) 0.0016(7) 0.0026(8)
C4 0.0557(10) 0.0464(11) 0.0486(9) -0.0042(7) 0.0031(8) -0.0011(8)
C5 0.0873(15) 0.0490(13) 0.0589(11) -0.0018(8) 0.0081(10) -0.0119(10)
C6 0.1027(17) 0.0440(13) 0.0741(13) 0.0069(9) 0.0077(13) 0.0092(11)
C7 0.0852(15) 0.0584(14) 0.0650(12) 0.0154(10) -0.0096(11) 0.0094(11)
C8 0.0696(12) 0.0427(11) 0.0479(9) -0.0004(7) -0.0091(8) 0.0030(8)
C9 0.0538(10) 0.0448(11) 0.0634(11) 0.0002(8) -0.0053(8) 0.0041(8)
C10 0.0687(12) 0.0447(11) 0.0600(11) -0.0043(8) 0.0003(9) -0.0038(9)
C11 0.0735(13) 0.0645(14) 0.0645(12) -0.0047(10) 0.0005(10) -0.0149(11)
C12 0.0967(18) 0.099(2) 0.0730(15) -0.0029(13) -0.0149(13) -0.0240(17)
C13 0.0768(12) 0.0508(11) 0.0448(9) -0.0019(8) 0.0104(9) 0.0051(9)
C14 0.0707(13) 0.0762(16) 0.0669(12) 0.0087(11) 0.0191(10) 0.0141(12)
C15 0.0769(16) 0.096(2) 0.1001(19) 0.0038(16) 0.0224(14) 0.0035(15)
C16 0.157(3) 0.0531(19) 0.134(3) 0.0278(16) -0.007(2) 0.0099(18)
C17 0.0689(16) 0.127(3) 0.105(2) -0.0177(18) 0.0056(15) 0.0272(17)
C18 0.117(3) 0.134(3) 0.0810(17) 0.0151(18) 0.0362(17) 0.019(2)
C19 0.091(2) 0.115(3) 0.151(3) -0.082(2) 0.038(2) -0.0236(18)
C20 0.0446(9) 0.0531(11) 0.0465(9) -0.0037(7) 0.0037(7) 0.0020(8)
C21 0.0429(8) 0.0530(11) 0.0420(8) 0.0013(7) 0.0015(7) 0.0068(7)
C22 0.0449(9) 0.0522(11) 0.0403(8) 0.0027(7) 0.0008(7) 0.0027(7)
C23 0.0506(9) 0.0460(11) 0.0466(9) 0.0031(7) 0.0007(7) 0.0008(8)
C24 0.0513(10) 0.0675(13) 0.0523(10) -0.0004(9) 0.0012(8) -0.0085(9)
C25 0.0479(10) 0.0723(14) 0.0630(11) -0.0046(10) -0.0063(8) 0.0067(10)
C26 0.0615(11) 0.0640(13) 0.0575(10) 0.0100(9) -0.0123(9) 0.0071(10)
C27 0.0497(10) 0.0566(12) 0.0474(9) 0.0109(8) 0.0014(7) 0.0020(8)
C28 0.0494(9) 0.0471(11) 0.0606(10) 0.0078(8) 0.0030(8) 0.0022(8)
C29 0.0466(9) 0.0665(14) 0.0598(11) -0.0056(9) 0.0075(8) -0.0055(9)
C30 0.0662(12) 0.0698(15) 0.0663(12) -0.0089(10) 0.0120(10) -0.0219(11)
C31 0.0985(18) 0.0755(18) 0.0786(15) 0.0034(12) 0.0103(13) -0.0222(14)
C32 0.0581(10) 0.0675(14) 0.0466(9) -0.0042(8) 0.0022(8) 0.0046(9)
C33 0.0844(15) 0.0662(15) 0.0697(13) -0.0145(11) -0.0018(12) 0.0133(12)
C34 0.123(3) 0.077(2) 0.106(2) -0.0251(16) 0.0027(19) 0.0061(18)
C35 0.0559(12) 0.107(2) 0.1024(18) -0.0033(16) -0.0203(12) 0.0097(14)
C36 0.126(3) 0.105(3) 0.0781(16) -0.0284(16) -0.0057(17) -0.001(2)
C37 0.123(3) 0.0687(19) 0.104(2) -0.0075(14) 0.0173(18) 0.0226(17)
C38 0.104(2) 0.085(2) 0.123(2) -0.0202(17) 0.0609(19) -0.0075(17)

loop_
_atom_type_symbol
_atom_type_description
_atom_type_scat_dispersion_real
_atom_type_scat_dispersion_imag
_atom_type_scat_source
C C 0.0181 0.0091 'International Tables Vol C Tables 4.2.6.8 and 6.1.1.4'
H H 0.0000 0.0000 'International Tables Vol C Tables 4.2.6.8 and 6.1.1.4'
N N 0.0311 0.0180 'International Tables Vol C Tables 4.2.6.8 and 6.1.1.4'
O O 0.0492 0.0322 'International Tables Vol C Tables 4.2.6.8 and 6.1.1.4'
Si Si 0.2541 0.3302 'International Tables Vol C Tables 4.2.6.8 and 6.1.1.4'

loop_
_geom_angle_atom_site_label_1
_geom_angle_atom_site_label_2
_geom_angle_atom_site_label_3
_geom_angle
O1 Si1 C19 111.87(11)
O1 Si1 C17 111.76(11)
C19 Si1 C17 111.32(18)
O1 Si1 C18 103.77(12)
C19 Si1 C18 110.22(19)
C17 Si1 C18 107.54(17)
O4 Si2 C38 111.95(11)
O4 Si2 C37 111.97(11)
C38 Si2 C37 110.99(17)
O4 Si2 C36 103.99(12)
C38 Si2 C36 110.14(17)
C37 Si2 C36 107.48(17)
C1 O1 Si1 134.64(13)
C2 O2 H2A 109.5
N1 O3 C2 109.72(12)
C20 O4 Si2 133.83(12)
N2 O5 C21 109.92(12)
C21 O6 H6A 109.5
C4 N1 O3 110.08(14)
C23 N2 O5 109.86(14)
O1 C1 C9 115.15(15)
O1 C1 C10 106.13(15)
C9 C1 C10 112.47(15)
O1 C1 C2 112.48(14)
C9 C1 C2 102.63(15)
C10 C1 C2 107.90(15)
O2 C2 O3 108.87(14)
O2 C2 C1 115.97(15)
O3 C2 C1 108.96(13)
O2 C2 C3 112.27(14)
O3 C2 C3 104.45(14)
C1 C2 C3 105.66(14)
C4 C3 C13 113.64(16)
C4 C3 C8 107.81(15)
C13 C3 C8 112.27(14)
C4 C3 C2 100.71(13)
C13 C3 C2 114.93(15)
C8 C3 C2 106.58(15)
N1 C4 C5 122.34(17)
N1 C4 C3 115.03(17)
C5 C4 C3 120.90(16)
C4 C5 C6 106.69(18)
C4 C5 H5A 110.4
C6 C5 H5A 110.4
C4 C5 H5B 110.4
C6 C5 H5B 110.4
H5A C5 H5B 108.6
C5 C6 C7 110.79(19)
C5 C6 C16 110.9(3)
C7 C6 C16 110.8(2)
C5 C6 H6B 108.1
C7 C6 H6B 108.1
C16 C6 H6B 108.1
C6 C7 C8 115.74(17)
C6 C7 H7A 108.3
C8 C7 H7A 108.3
C6 C7 H7B 108.3
C8 C7 H7B 108.3
H7A C7 H7B 107.4
C9 C8 C7 116.53(18)
C9 C8 C3 102.95(14)
C7 C8 C3 113.36(18)
C9 C8 H8A 107.9
C7 C8 H8A 107.9
C3 C8 H8A 107.9
C8 C9 C1 104.31(15)
C8 C9 H9A 110.9
C1 C9 H9A 110.9
C8 C9 H9B 110.9
C1 C9 H9B 110.9
H9A C9 H9B 108.9
C11 C10 C1 114.54(18)
C11 C10 H10A 108.6
C1 C10 H10A 108.6
C11 C10 H10B 108.6
C1 C10 H10B 108.6
H10A C10 H10B 107.6
C12 C11 C10 124.6(2)
C12 C11 H11A 117.7
C10 C11 H11A 117.7
C11 C12 H12A 120.0
C11 C12 H12B 120.0
H12A C12 H12B 120.0
C14 C13 C3 115.66(16)
C14 C13 H13A 108.4
C3 C13 H13A 108.4
C14 C13 H13B 108.4
C3 C13 H13B 108.4
H13A C13 H13B 107.4
C15 C14 C13 125.4(2)
C15 C14 H14A 117.3
C13 C14 H14A 117.3
C14 C15 H15A 120.0
C14 C15 H15B 120.0
H15A C15 H15B 120.0
C6 C16 H16A 109.5
C6 C16 H16B 109.5
H16A C16 H16B 109.5
C6 C16 H16C 109.5
H16A C16 H16C 109.5
H16B C16 H16C 109.5
Si1 C17 H17A 109.5
Si1 C17 H17B 109.5
H17A C17 H17B 109.5
Si1 C17 H17C 109.5
H17A C17 H17C 109.5
H17B C17 H17C 109.5
Si1 C18 H18A 109.5
Si1 C18 H18B 109.5
H18A C18 H18B 109.5
Si1 C18 H18C 109.5
H18A C18 H18C 109.5
H18B C18 H18C 109.5
Si1 C19 H19A 109.5
Si1 C19 H19B 109.5
H19A C19 H19B 109.5
Si1 C19 H19C 109.5
H19A C19 H19C 109.5
H19B C19 H19C 109.5
O4 C20 C28 115.19(15)
O4 C20 C29 106.39(15)
C28 C20 C29 112.38(15)
O4 C20 C21 111.98(15)
C28 C20 C21 102.36(15)
C29 C20 C21 108.47(15)
O6 C21 O5 108.91(15)
O6 C21 C22 112.13(15)
O5 C21 C22 104.74(14)
O6 C21 C20 115.52(16)
O5 C21 C20 109.30(14)
C22 C21 C20 105.67(14)
C23 C22 C27 107.15(14)
C23 C22 C32 113.06(16)
C27 C22 C32 112.62(14)
C23 C22 C21 100.95(13)
C27 C22 C21 106.28(15)
C32 C22 C21 115.78(15)
N2 C23 C24 122.28(17)
N2 C23 C22 114.50(16)
C24 C23 C22 121.38(15)
C23 C24 C25 106.51(16)
C23 C24 H24A 110.4
C25 C24 H24A 110.4
C23 C24 H24B 110.4
C25 C24 H24B 110.4
H24A C24 H24B 108.6
C24 C25 C35 111.8(2)
C24 C25 C26 110.24(17)
C35 C25 C26 110.93(19)
C24 C25 H25A 107.9
C35 C25 H25A 107.9
C26 C25 H25A 107.9
C25 C26 C27 115.57(15)
C25 C26 H26A 108.4
C27 C26 H26A 108.4
C25 C26 H26B 108.4
C27 C26 H26B 108.4
H26A C26 H26B 107.4
C28 C27 C26 115.81(17)
C28 C27 C22 103.40(14)
C26 C27 C22 113.66(16)
C28 C27 H27A 107.9
C26 C27 H27A 107.9
C22 C27 H27A 107.9
C27 C28 C20 103.98(16)
C27 C28 H28A 111.0
C20 C28 H28A 111.0
C27 C28 H28B 111.0
C20 C28 H28B 111.0
H28A C28 H28B 109.0
C30 C29 C20 114.08(18)
C30 C29 H29A 108.7
C20 C29 H29A 108.7
C30 C29 H29B 108.7
C20 C29 H29B 108.7
H29A C29 H29B 107.6
C31 C30 C29 125.9(2)
C31 C30 H30A 117.0
C29 C30 H30A 117.0
C30 C31 H31A 120.0
C30 C31 H31B 120.0
H31A C31 H31B 120.0
C33 C32 C22 115.04(16)
C33 C32 H32A 108.5
C22 C32 H32A 108.5
C33 C32 H32B 108.5
C22 C32 H32B 108.5
H32A C32 H32B 107.5
C34 C33 C32 125.0(3)
C34 C33 H33A 117.5
C32 C33 H33A 117.5
C33 C34 H34A 120.0
C33 C34 H34B 120.0
H34A C34 H34B 120.0
C25 C35 H35A 109.5
C25 C35 H35B 109.5
H35A C35 H35B 109.5
C25 C35 H35C 109.5
H35A C35 H35C 109.5
H35B C35 H35C 109.5
Si2 C36 H36A 109.5
Si2 C36 H36B 109.5
H36A C36 H36B 109.5
Si2 C36 H36C 109.5
H36A C36 H36C 109.5
H36B C36 H36C 109.5
Si2 C37 H37A 109.5
Si2 C37 H37B 109.5
H37A C37 H37B 109.5
Si2 C37 H37C 109.5
H37A C37 H37C 109.5
H37B C37 H37C 109.5
Si2 C38 H38A 109.5
Si2 C38 H38B 109.5
H38A C38 H38B 109.5
Si2 C38 H38C 109.5
H38A C38 H38C 109.5
H38B C38 H38C 109.5

loop_
_geom_bond_atom_site_label_1
_geom_bond_atom_site_label_2
_geom_bond_distance
Si1 O1 1.6493(14)
Si1 C19 1.848(3)
Si1 C17 1.856(3)
Si1 C18 1.861(3)
Si2 O4 1.6492(14)
Si2 C38 1.846(3)
Si2 C37 1.855(3)
Si2 C36 1.860(3)
O1 C1 1.417(2)
O2 C2 1.375(2)
O2 H2A 0.8200
O3 N1 1.409(2)
O3 C2 1.459(2)
O4 C20 1.421(2)
O5 N2 1.414(2)
O5 C21 1.454(2)
O6 C21 1.378(2)
O6 H6A 0.8200
N1 C4 1.269(2)
N2 C23 1.278(2)
C1 C9 1.533(3)
C1 C10 1.545(3)
C1 C2 1.552(3)
C2 C3 1.555(2)
C3 C4 1.489(3)
C3 C13 1.544(2)
C3 C8 1.545(3)
C4 C5 1.486(3)
C5 C6 1.526(4)
C5 H5A 0.9700
C5 H5B 0.9700
C6 C7 1.528(4)
C6 C16 1.534(3)
C6 H6B 0.9800
C7 C8 1.532(3)
C7 H7A 0.9700
C7 H7B 0.9700
C8 C9 1.526(3)
C8 H8A 0.9800
C9 H9A 0.9700
C9 H9B 0.9700
C10 C11 1.482(3)
C10 H10A 0.9700
C10 H10B 0.9700
C11 C12 1.305(3)
C11 H11A 0.9300
C12 H12A 0.9300
C12 H12B 0.9300
C13 C14 1.487(3)
C13 H13A 0.9700
C13 H13B 0.9700
C14 C15 1.291(4)
C14 H14A 0.9300
C15 H15A 0.9300
C15 H15B 0.9300
C16 H16A 0.9600
C16 H16B 0.9600
C16 H16C 0.9600
C17 H17A 0.9600
C17 H17B 0.9600
C17 H17C 0.9600
C18 H18A 0.9600
C18 H18B 0.9600
C18 H18C 0.9600
C19 H19A 0.9600
C19 H19B 0.9600
C19 H19C 0.9600
C20 C28 1.532(3)
C20 C29 1.543(2)
C20 C21 1.556(3)
C21 C22 1.549(2)
C22 C23 1.496(2)
C22 C27 1.546(3)
C22 C32 1.546(3)
C23 C24 1.482(3)
C24 C25 1.521(3)
C24 H24A 0.9700
C24 H24B 0.9700
C25 C35 1.530(3)
C25 C26 1.536(3)
C25 H25A 0.9800
C26 C27 1.540(3)
C26 H26A 0.9700
C26 H26B 0.9700
C27 C28 1.519(3)
C27 H27A 0.9800
C28 H28A 0.9700
C28 H28B 0.9700
C29 C30 1.482(3)
C29 H29A 0.9700
C29 H29B 0.9700
C30 C31 1.308(3)
C30 H30A 0.9300
C31 H31A 0.9300
C31 H31B 0.9300
C32 C33 1.479(3)
C32 H32A 0.9700
C32 H32B 0.9700
C33 C34 1.302(4)
C33 H33A 0.9300
C34 H34A 0.9300
C34 H34B 0.9300
C35 H35A 0.9600
C35 H35B 0.9600
C35 H35C 0.9600
C36 H36A 0.9600
C36 H36B 0.9600
C36 H36C 0.9600
C37 H37A 0.9600
C37 H37B 0.9600
C37 H37C 0.9600
C38 H38A 0.9600
C38 H38B 0.9600
C38 H38C 0.9600

loop_
_geom_hbond_atom_site_label_D
_geom_hbond_atom_site_label_H
_geom_hbond_atom_site_label_A
_geom_hbond_distance_DH
_geom_hbond_distance_HA
_geom_hbond_distance_DA
_geom_hbond_angle_DHA
_geom_hbond_site_symmetry_A
O2 H2A N1 0.82 2.00 2.802(2) 165.7 3_655
O6 H6A N2 0.82 2.02 2.825(2) 166.4 4

loop_
_geom_torsion_atom_site_label_1
_geom_torsion_atom_site_label_2
_geom_torsion_atom_site_label_3
_geom_torsion_atom_site_label_4
_geom_torsion
C19 Si1 O1 C1 68.0(2)
C17 Si1 O1 C1 -57.6(2)
C18 Si1 O1 C1 -173.2(2)
C38 Si2 O4 C20 68.5(2)
C37 Si2 O4 C20 -56.9(2)
C36 Si2 O4 C20 -172.6(2)
C2 O3 N1 C4 1.5(2)
C21 O5 N2 C23 1.8(2)
Si1 O1 C1 C9 5.8(3)
Si1 O1 C1 C10 130.93(16)
Si1 O1 C1 C2 -111.30(18)
N1 O3 C2 O2 -121.59(15)
N1 O3 C2 C1 111.06(15)
N1 O3 C2 C3 -1.48(18)
O1 C1 C2 O2 -84.78(19)
C9 C1 C2 O2 150.89(14)
C10 C1 C2 O2 31.9(2)
O1 C1 C2 O3 38.44(19)
C9 C1 C2 O3 -85.90(16)
C10 C1 C2 O3 155.16(14)
O1 C1 C2 C3 150.17(14)
C9 C1 C2 C3 25.83(17)
C10 C1 C2 C3 -93.11(16)
O2 C2 C3 C4 118.76(16)
O3 C2 C3 C4 0.95(17)
C1 C2 C3 C4 -113.93(15)
O2 C2 C3 C13 -3.8(2)
O3 C2 C3 C13 -121.59(16)
C1 C2 C3 C13 123.53(16)
O2 C2 C3 C8 -128.84(16)
O3 C2 C3 C8 113.36(15)
C1 C2 C3 C8 -1.52(18)
O3 N1 C4 C5 -165.93(18)
O3 N1 C4 C3 -0.8(2)
C13 C3 C4 N1 123.32(19)
C8 C3 C4 N1 -111.57(19)
C2 C3 C4 N1 -0.1(2)
C13 C3 C4 C5 -71.3(2)
C8 C3 C4 C5 53.8(2)
C2 C3 C4 C5 165.22(18)
N1 C4 C5 C6 104.6(2)
C3 C4 C5 C6 -59.6(2)
C4 C5 C6 C7 53.3(2)
C4 C5 C6 C16 176.7(2)
C5 C6 C7 C8 -52.0(3)
C16 C6 C7 C8 -175.4(3)
C6 C7 C8 C9 -72.6(3)
C6 C7 C8 C3 46.7(3)
C4 C3 C8 C9 83.89(17)
C13 C3 C8 C9 -150.19(16)
C2 C3 C8 C9 -23.53(18)
C4 C3 C8 C7 -42.9(2)
C13 C3 C8 C7 83.0(2)
C2 C3 C8 C7 -150.30(16)
C7 C8 C9 C1 165.09(17)
C3 C8 C9 C1 40.36(18)
O1 C1 C9 C8 -163.87(16)
C10 C1 C9 C8 74.37(19)
C2 C1 C9 C8 -41.32(18)
O1 C1 C10 C11 -74.1(2)
C9 C1 C10 C11 52.6(2)
C2 C1 C10 C11 165.11(17)
C1 C10 C11 C12 -133.6(3)
C4 C3 C13 C14 -43.6(2)
C8 C3 C13 C14 -166.25(18)
C2 C3 C13 C14 71.7(2)
C3 C13 C14 C15 130.0(3)
Si2 O4 C20 C28 3.9(3)
Si2 O4 C20 C29 129.16(17)
Si2 O4 C20 C21 -112.49(18)
N2 O5 C21 O6 -121.87(16)
N2 O5 C21 C22 -1.75(18)
N2 O5 C21 C20 111.08(16)
O4 C20 C21 O6 -84.58(18)
C28 C20 C21 O6 151.48(14)
C29 C20 C21 O6 32.5(2)
O4 C20 C21 O5 38.63(19)
C28 C20 C21 O5 -85.31(16)
C29 C20 C21 O5 155.74(14)
O4 C20 C21 C22 150.85(14)
C28 C20 C21 C22 26.91(17)
C29 C20 C21 C22 -92.04(16)
O6 C21 C22 C23 119.07(16)
O5 C21 C22 C23 1.12(18)
C20 C21 C22 C23 -114.27(15)
O6 C21 C22 C27 -129.26(16)
O5 C21 C22 C27 112.79(15)
C20 C21 C22 C27 -2.60(18)
O6 C21 C22 C32 -3.4(2)
O5 C21 C22 C32 -121.33(16)
C20 C21 C22 C32 123.28(16)
O5 N2 C23 C24 -165.72(17)
O5 N2 C23 C22 -1.0(2)
C27 C22 C23 N2 -111.13(18)
C32 C22 C23 N2 124.20(18)
C21 C22 C23 N2 -0.1(2)
C27 C22 C23 C24 53.8(2)
C32 C22 C23 C24 -70.9(2)
C21 C22 C23 C24 164.77(17)
N2 C23 C24 C25 102.8(2)
C22 C23 C24 C25 -60.9(2)
C23 C24 C25 C35 178.23(18)
C23 C24 C25 C26 54.4(2)
C24 C25 C26 C27 -52.5(2)
C35 C25 C26 C27 -176.9(2)
C25 C26 C27 C28 -73.0(2)
C25 C26 C27 C22 46.6(2)
C23 C22 C27 C28 84.26(17)
C32 C22 C27 C28 -150.81(16)
C21 C22 C27 C28 -23.03(18)
C23 C22 C27 C26 -42.1(2)
C32 C22 C27 C26 82.8(2)
C21 C22 C27 C26 -149.40(15)
C26 C27 C28 C20 165.53(15)
C22 C27 C28 C20 40.54(17)
O4 C20 C28 C27 -163.72(15)
C29 C20 C28 C27 74.22(19)
C21 C20 C28 C27 -41.95(17)
O4 C20 C29 C30 -74.8(2)
C28 C20 C29 C30 52.1(2)
C21 C20 C29 C30 164.56(18)
C20 C29 C30 C31 -127.1(3)
C23 C22 C32 C33 -42.4(2)
C27 C22 C32 C33 -164.08(19)
C21 C22 C32 C33 73.3(2)
C22 C32 C33 C34 124.6(3)
